data_7711244
loop_
_publ_author_name
'Pramanik, Abhishek'
'Majumder, Samit'
'Sparkes, Hazel A.'
'Mohanta, Sasankasekhar'

_publ_section_title
;
 A metal complex based fluorescent chemodosimeter for selective detection
 of 2,4-dinitrophenol and picric acid in aqueous media
;
_journal_name_full 'Dalton Transactions'
_journal_paper_doi 10.1039/D2DT01808J
_journal_year 2022
_chemical_formula_moiety 'C16 H25 N13 O Zn2'
_chemical_formula_sum 'C16 H25 N13 O Zn2'
_chemical_formula_weight 546.23
_space_group_crystal_system monoclinic
_space_group_IT_number 14
_space_group_name_Hall '-P 2ybc'
_space_group_name_H-M_alt 'P 1 21/c 1'
_atom_sites_solution_hydrogens geom
_atom_sites_solution_primary dual
_audit_creation_date 2019-11-22
_audit_creation_method
;
Olex2 1.2
(compiled 2018.05.29 svn.r3508 for OlexSys, GUI svn.r5506)
;
_audit_update_record
;
2022-03-15 deposited with the CCDC.	2022-08-29 downloaded from the CCDC.
;
_cell_angle_alpha 90
_cell_angle_beta 90.723(3)
_cell_angle_gamma 90
_cell_formula_units_Z 4
_cell_length_a 14.3387(7)
_cell_length_b 10.7536(6)
_cell_length_c 14.2438(8)
_cell_measurement_reflns_used 9423
_cell_measurement_temperature 100(2)
_cell_measurement_theta_max 27.80
_cell_measurement_theta_min 2.37
_cell_volume 2196.1(2)
_computing_cell_refinement 'SAINT V8.38A (Bruker, 2016)'
_computing_data_reduction 'SAINT V8.38A (Bruker, 2016)'
_computing_molecular_graphics 'Olex2 (Dolomanov et al., 2009)'
_computing_publication_material 'Olex2 (Dolomanov et al., 2009)'
_computing_structure_refinement 'ShelXL (Sheldrick, 2015)'
_computing_structure_solution 'ShelXT (Sheldrick, 2015)'
_diffrn_ambient_temperature 100(2)
_diffrn_detector 'Bruker area detector'
_diffrn_detector_type 'CCD area detector'
_diffrn_measured_fraction_theta_full 0.999
_diffrn_measured_fraction_theta_max 0.999
_diffrn_measurement_device 'Bruker Apex II kappa CCDC area detector'
_diffrn_measurement_device_type 'Bruker Apex II kappa CCDC area detector'
_diffrn_measurement_method '\f and \w scans'
_diffrn_radiation_monochromator graphite
_diffrn_radiation_type MoK\a
_diffrn_radiation_wavelength 0.71073
_diffrn_reflns_av_R_equivalents 0.0673
_diffrn_reflns_av_unetI/netI 0.0418
_diffrn_reflns_Laue_measured_fraction_full 0.999
_diffrn_reflns_Laue_measured_fraction_max 0.999
_diffrn_reflns_limit_h_max 17
_diffrn_reflns_limit_h_min -17
_diffrn_reflns_limit_k_max 12
_diffrn_reflns_limit_k_min -12
_diffrn_reflns_limit_l_max 17
_diffrn_reflns_limit_l_min -17
_diffrn_reflns_number 29945
_diffrn_reflns_point_group_measured_fraction_full 0.999
_diffrn_reflns_point_group_measured_fraction_max 0.999
_diffrn_reflns_theta_full 25.242
_diffrn_reflns_theta_max 25.350
_diffrn_reflns_theta_min 1.420
_diffrn_source 'fine-focus sealed tube'
_diffrn_standards_number 0
_exptl_absorpt_coefficient_mu 2.223
_exptl_absorpt_correction_T_max 0.7456
_exptl_absorpt_correction_T_min 0.5013
_exptl_absorpt_correction_type multi-scan
_exptl_absorpt_process_details
'SADABS-2016/2 (Bruker,2016/2) was used for absorption correction. wR2(int) was 0.1277 before and 0.0742 after correction. The Ratio of minimum to maximum transmission is 0.6723. The \l/2 correction factor is Not present.'
_exptl_crystal_colour colourless
_exptl_crystal_colour_primary colourless
_exptl_crystal_density_diffrn 1.652
_exptl_crystal_description block
_exptl_crystal_F_000 1120
_exptl_crystal_size_max 0.467
_exptl_crystal_size_mid 0.295
_exptl_crystal_size_min 0.224
_refine_diff_density_max 0.725
_refine_diff_density_min -0.801
_refine_diff_density_rms 0.128
_refine_ls_extinction_method none
_refine_ls_goodness_of_fit_ref 1.163
_refine_ls_hydrogen_treatment constr
_refine_ls_matrix_type full
_refine_ls_number_parameters 353
_refine_ls_number_reflns 4022
_refine_ls_number_restraints 191
_refine_ls_restrained_S_all 1.157
_refine_ls_R_factor_all 0.0663
_refine_ls_R_factor_gt 0.0544
_refine_ls_shift/su_max 0.001
_refine_ls_shift/su_mean 0.000
_refine_ls_structure_factor_coef Fsqd
_refine_ls_weighting_details 'w=1/[\s^2^(Fo^2^)+(0.0158P)^2^+17.2997P] where P=(Fo^2^+2Fc^2^)/3'
_refine_ls_weighting_scheme calc
_refine_ls_wR_factor_gt 0.1212
_refine_ls_wR_factor_ref 0.1262
_reflns_Friedel_coverage 0.000
_reflns_number_gt 3396
_reflns_number_total 4022
_reflns_threshold_expression 'I > 2\s(I)'
_cod_data_source_file d2dt01808j3.cif
_cod_data_source_block 1
_cod_database_code 7711244
_shelx_shelxl_version_number 2017/1
_shelx_space_group_comment
;
The symmetry employed for this shelxl refinement is uniquely defined
by the following loop, which should always be used as a source of
symmetry information in preference to the above space-group names.
They are only intended as comments.
;
_shelx_estimated_absorpt_t_max 0.636
_shelx_estimated_absorpt_t_min 0.423
_olex2_refinement_description
;
1. Fixed Uiso
 At 1.2 times of:
  All C(H) groups, All C(H,H) groups, All N(H) groups
 At 1.5 times of:
  All C(H,H,H) groups
2. Restrained distances
 C7-C11A \\sim C7-C11
 with sigma of 0.01
 C12-C11 \\sim C12A-C11A
 with sigma of 0.01
 Zn1-N8A \\sim Zn1-N8
 with sigma of 0.01
 Zn2-N8A \\sim Zn2-N8
 with sigma of 0.01
 N12A-N13A \\sim N13-N12 \\sim N10-N9 \\sim N9A-N10A \\sim N7-N6
 with sigma of 0.01
 N12-N11 \\sim N12A-N11 \\sim N9-N8 \\sim N8A-N9A \\sim N5-N6
 with sigma of 0.01
3. Restrained planarity
 C5, C9, C10, C11A
 with sigma of 0.01
 C5, C9, C10, C6, C7, C8, C11
 with sigma of 0.01
4. Uiso/Uaniso restraints and constraints
C5 \\sim C9 \\sim C10 \\sim C6 \\sim C7 \\sim C8 \\sim C11 \\sim C12: within 2A
with sigma of 0.003 and sigma for terminal atoms of 0.006
N8 \\sim N9 \\sim N10 \\sim N8A \\sim N9A \\sim N10A: within 2A with sigma of
0.01 and sigma for terminal atoms of 0.02
N11 \\sim N12 \\sim N13 \\sim N12A \\sim N13A: within 2A with sigma of 0.003
and sigma for terminal atoms of 0.006
Uanis(C11A) = Uanis(C11)
5. Others
 Sof(N8A)=Sof(N9A)=Sof(N10A)=1-FVAR(1)
 Sof(N8)=Sof(N9)=Sof(N10)=FVAR(1)
 Sof(N12A)=Sof(N13A)=1-FVAR(2)
 Sof(N12)=Sof(N13)=FVAR(2)
 Sof(C11A)=Sof(H11C)=Sof(H11D)=Sof(C12A)=Sof(H12D)=Sof(H12E)=Sof(H12F)=1-FVAR(3)
 Sof(C11)=Sof(H11A)=Sof(H11B)=Sof(C12)=Sof(H12A)=Sof(H12B)=Sof(H12C)=FVAR(3)
6.a Ternary CH refined with riding coordinates:
 N1(H1), N4(H4)
6.b Secondary CH2 refined with riding coordinates:
 C2(H2A,H2B), C3(H3A,H3B), C14(H14A,H14B), C15(H15A,H15B), C11(H11A,H11B),
 C11A(H11C,H11D)
6.c Aromatic/amide H refined with riding coordinates:
 C4(H4A), C13(H13), C6(H6), C8(H8)
6.d Idealised Me refined as rotating group:
 C1(H1A,H1B,H1C), C16(H16A,H16B,H16C), C12(H12A,H12B,H12C), C12A(H12D,H12E,H12F)
;
_olex2_submission_special_instructions 'No special instructions were received'

loop_
_space_group_symop_operation_xyz
'x, y, z'
'-x, y+1/2, -z+1/2'
'-x, -y, -z'
'x, -y-1/2, z-1/2'

loop_
_atom_site_label
_atom_site_type_symbol
_atom_site_fract_x
_atom_site_fract_y
_atom_site_fract_z
_atom_site_U_iso_or_equiv
_atom_site_adp_type
_atom_site_occupancy
_atom_site_site_symmetry_order
_atom_site_calc_flag
_atom_site_refinement_flags_posn
_atom_site_refinement_flags_adp
_atom_site_refinement_flags_occupancy
_atom_site_disorder_assembly
_atom_site_disorder_group
Zn1 Zn 0.22433(4) 0.34383(5) 0.55428(5) 0.01819(18) Uani 1 1 d D . . . .
Zn2 Zn 0.19307(4) 0.63691(5) 0.52712(5) 0.01571(17) Uani 1 1 d D . . . .
O1 O 0.2712(2) 0.4907(3) 0.4745(3) 0.0211(9) Uani 1 1 d . . . . .
N1 N 0.2252(3) 0.2207(4) 0.6720(4) 0.0253(11) Uani 1 1 d . . . . .
H1 H 0.252304 0.265403 0.727539 0.030 Uiso 1 1 calc R . . . .
N2 N 0.3602(3) 0.2818(4) 0.5467(4) 0.0208(11) Uani 1 1 d . . . . .
N3 N 0.2047(3) 0.7075(4) 0.3921(3) 0.0181(10) Uani 1 1 d . . . . .
N4 N 0.0807(3) 0.7673(4) 0.5323(3) 0.0174(10) Uani 1 1 d . . . . .
H4 H 0.021752 0.726106 0.510535 0.021 Uiso 1 1 calc R . . . .
N5 N 0.1364(3) 0.2463(5) 0.4728(4) 0.0277(12) Uani 1 1 d D . . . .
N6 N 0.1632(3) 0.1838(4) 0.4104(3) 0.0228(11) Uani 1 1 d D . . . .
N7 N 0.1855(4) 0.1199(5) 0.3486(4) 0.0381(14) Uani 1 1 d D . . . .
N11 N 0.2889(3) 0.7338(4) 0.6026(4) 0.0278(11) Uani 1 1 d D U . . .
C1 C 0.1338(4) 0.1674(6) 0.6984(5) 0.0340(16) Uani 1 1 d . . . . .
H1A H 0.093724 0.233400 0.722750 0.051 Uiso 1 1 calc GR . . . .
H1B H 0.143300 0.103739 0.746841 0.051 Uiso 1 1 calc GR . . . .
H1C H 0.104044 0.129654 0.643003 0.051 Uiso 1 1 calc GR . . . .
C2 C 0.2903(4) 0.1219(6) 0.6437(5) 0.0324(15) Uani 1 1 d . . . . .
H2A H 0.262665 0.073388 0.591289 0.039 Uiso 1 1 calc R . . . .
H2B H 0.301747 0.064741 0.697104 0.039 Uiso 1 1 calc R . . . .
C3 C 0.3823(4) 0.1801(5) 0.6130(5) 0.0276(14) Uani 1 1 d . . . . .
H3A H 0.416854 0.213009 0.668258 0.033 Uiso 1 1 calc R . . . .
H3B H 0.421601 0.116760 0.582206 0.033 Uiso 1 1 calc R . . . .
C4 C 0.4257(4) 0.3185(5) 0.4931(4) 0.0238(13) Uani 1 1 d . . . . .
H4A H 0.483442 0.275697 0.498237 0.029 Uiso 1 1 calc R . . . .
C5 C 0.4205(4) 0.4188(5) 0.4253(4) 0.0235(10) Uani 1 1 d . U . . .
C9 C 0.3469(3) 0.5980(5) 0.3516(4) 0.0220(10) Uani 1 1 d . U . . .
C10 C 0.3428(3) 0.5032(5) 0.4188(4) 0.0207(9) Uani 1 1 d . U . . .
C13 C 0.2731(4) 0.6909(5) 0.3374(4) 0.0216(12) Uani 1 1 d . . . . .
H13 H 0.276693 0.742496 0.283464 0.026 Uiso 1 1 calc R . . . .
C14 C 0.1349(4) 0.8030(5) 0.3714(4) 0.0231(13) Uani 1 1 d . . . . .
H14A H 0.079421 0.765190 0.340758 0.028 Uiso 1 1 calc R . . . .
H14B H 0.160922 0.866150 0.328468 0.028 Uiso 1 1 calc R . . . .
C15 C 0.1078(4) 0.8633(5) 0.4635(4) 0.0203(12) Uani 1 1 d . . . . .
H15A H 0.161084 0.911916 0.488823 0.024 Uiso 1 1 calc R . . . .
H15B H 0.055005 0.921080 0.452569 0.024 Uiso 1 1 calc R . . . .
C16 C 0.0673(4) 0.8196(5) 0.6259(4) 0.0247(13) Uani 1 1 d . . . . .
H16A H 0.042549 0.755335 0.667553 0.037 Uiso 1 1 calc GR . . . .
H16B H 0.023171 0.889071 0.622048 0.037 Uiso 1 1 calc GR . . . .
H16C H 0.127208 0.849463 0.650982 0.037 Uiso 1 1 calc GR . . . .
N8 N 0.1464(10) 0.4914(6) 0.6067(11) 0.025(2) Uani 0.74(3) 1 d D U P A 1
N9 N 0.0741(7) 0.4805(12) 0.6471(10) 0.026(2) Uani 0.74(3) 1 d D U P A 1
N10 N 0.0053(9) 0.4744(10) 0.6879(13) 0.041(4) Uani 0.74(3) 1 d D U P A 1
N12 N 0.3315(13) 0.8071(17) 0.5563(12) 0.0272(15) Uani 0.56(4) 1 d D U P B 1
N13 N 0.3745(10) 0.8791(11) 0.5131(15) 0.030(2) Uani 0.56(4) 1 d D U P B 1
C6 C 0.4956(4) 0.4345(6) 0.3660(4) 0.0290(10) Uani 1 1 d . U . . .
H6 H 0.546525 0.378371 0.371693 0.035 Uiso 1 1 calc R . . . .
C7 C 0.5003(4) 0.5266(6) 0.2997(4) 0.0334(10) Uani 1 1 d D U . . .
C8 C 0.4249(4) 0.6092(6) 0.2920(4) 0.0285(10) Uani 1 1 d . U . . .
H8 H 0.426035 0.673410 0.246240 0.034 Uiso 1 1 calc R . . . .
C11 C 0.5901(6) 0.5255(10) 0.2408(6) 0.0367(16) Uani 0.607(14) 1 d D U P C 1
H11A H 0.642835 0.556953 0.279540 0.044 Uiso 0.607(14) 1 calc R . P C 1
H11B H 0.604596 0.438952 0.222304 0.044 Uiso 0.607(14) 1 calc R . P C 1
C12 C 0.5806(7) 0.6002(11) 0.1586(8) 0.037(3) Uani 0.607(14) 1 d D U P C 1
H12A H 0.522375 0.578812 0.125629 0.056 Uiso 0.607(14) 1 calc GR . P C 1
H12B H 0.633466 0.585061 0.117207 0.056 Uiso 0.607(14) 1 calc GR . P C 1
H12C H 0.579362 0.688230 0.176442 0.056 Uiso 0.607(14) 1 calc GR . P C 1
N8A N 0.140(3) 0.4890(13) 0.599(3) 0.026(3) Uani 0.26(3) 1 d D U P A 2
N9A N 0.060(2) 0.480(4) 0.620(3) 0.027(3) Uani 0.26(3) 1 d D U P A 2
N10A N -0.017(2) 0.464(3) 0.640(4) 0.038(5) Uani 0.26(3) 1 d D U P A 2
N12A N 0.3384(17) 0.811(2) 0.5716(17) 0.0273(15) Uani 0.44(4) 1 d D U P B 2
N13A N 0.3898(11) 0.8872(13) 0.547(2) 0.029(2) Uani 0.44(4) 1 d D U P B 2
C11A C 0.5757(9) 0.5606(15) 0.2286(8) 0.0367(16) Uani 0.393(14) 1 d D . P C 2
H11C H 0.557969 0.641656 0.200720 0.044 Uiso 0.393(14) 1 calc R . P C 2
H11D H 0.634319 0.574340 0.264663 0.044 Uiso 0.393(14) 1 calc R . P C 2
C12A C 0.5966(12) 0.4810(15) 0.1547(13) 0.040(5) Uani 0.393(14) 1 d D . P C 2
H12D H 0.651125 0.512596 0.121408 0.060 Uiso 0.393(14) 1 calc GR . P C 2
H12E H 0.543184 0.476528 0.111283 0.060 Uiso 0.393(14) 1 calc GR . P C 2
H12F H 0.610301 0.397831 0.179434 0.060 Uiso 0.393(14) 1 calc GR . P C 2

loop_
_atom_site_aniso_label
_atom_site_aniso_U_11
_atom_site_aniso_U_22
_atom_site_aniso_U_33
_atom_site_aniso_U_23
_atom_site_aniso_U_13
_atom_site_aniso_U_12
Zn1 0.0129(3) 0.0126(3) 0.0291(4) 0.0024(3) 0.0051(3) 0.0024(2)
Zn2 0.0119(3) 0.0123(3) 0.0232(4) 0.0019(3) 0.0075(2) 0.0030(2)
O1 0.0134(18) 0.0194(19) 0.031(3) 0.0033(17) 0.0145(17) 0.0060(15)
N1 0.018(2) 0.024(3) 0.034(3) 0.005(2) 0.004(2) -0.0031(19)
N2 0.018(2) 0.015(2) 0.029(3) 0.003(2) 0.003(2) 0.0049(18)
N3 0.011(2) 0.018(2) 0.025(3) 0.003(2) 0.0036(19) -0.0011(17)
N4 0.011(2) 0.018(2) 0.024(3) 0.0021(19) 0.0053(18) 0.0006(17)
N5 0.016(2) 0.035(3) 0.032(3) -0.007(2) 0.007(2) 0.002(2)
N6 0.014(2) 0.021(2) 0.034(3) 0.009(2) 0.002(2) -0.0016(19)
N7 0.033(3) 0.043(3) 0.038(4) -0.009(3) 0.000(3) 0.012(3)
N11 0.014(2) 0.026(2) 0.043(3) -0.009(2) 0.001(2) 0.0018(16)
C1 0.022(3) 0.035(4) 0.044(4) 0.014(3) 0.004(3) -0.011(3)
C2 0.026(3) 0.020(3) 0.051(5) 0.013(3) 0.003(3) 0.004(2)
C3 0.024(3) 0.023(3) 0.036(4) 0.010(3) 0.004(3) 0.007(2)
C4 0.017(3) 0.020(3) 0.034(4) -0.003(2) 0.007(2) 0.009(2)
C5 0.0143(18) 0.028(2) 0.028(2) -0.0041(19) 0.0054(18) 0.0018(17)
C9 0.0136(18) 0.030(2) 0.023(2) -0.0011(18) 0.0081(17) 0.0004(17)
C10 0.0134(18) 0.024(2) 0.025(2) -0.0038(18) 0.0075(17) 0.0007(17)
C13 0.020(3) 0.025(3) 0.020(3) 0.003(2) 0.004(2) -0.004(2)
C14 0.020(3) 0.023(3) 0.026(4) 0.005(2) 0.002(2) 0.004(2)
C15 0.020(3) 0.014(3) 0.027(3) 0.005(2) 0.004(2) 0.003(2)
C16 0.020(3) 0.024(3) 0.031(4) -0.002(3) 0.005(2) 0.008(2)
N8 0.024(4) 0.015(3) 0.035(4) 0.007(3) 0.015(4) 0.003(3)
N9 0.026(4) 0.016(3) 0.037(5) 0.009(4) 0.019(4) 0.005(3)
N10 0.033(5) 0.031(4) 0.058(8) 0.012(5) 0.031(6) 0.011(4)
N12 0.011(3) 0.024(2) 0.047(4) -0.012(3) 0.000(3) 0.0015(19)
N13 0.011(3) 0.027(3) 0.051(5) -0.013(4) -0.002(4) -0.004(3)
C6 0.0170(19) 0.038(2) 0.032(2) -0.0027(19) 0.0074(18) 0.0052(18)
C7 0.0194(18) 0.048(2) 0.033(2) 0.0011(19) 0.0097(18) 0.0040(18)
C8 0.0174(19) 0.041(2) 0.027(2) 0.0002(19) 0.0083(18) -0.0004(18)
C11 0.020(3) 0.055(3) 0.035(3) 0.009(3) 0.014(2) 0.011(3)
C12 0.026(4) 0.050(5) 0.036(5) 0.003(4) 0.016(4) 0.001(4)
N8A 0.024(6) 0.016(5) 0.038(6) 0.007(6) 0.017(6) 0.006(5)
N9A 0.025(6) 0.016(5) 0.040(7) 0.006(6) 0.018(6) 0.007(5)
N10A 0.035(10) 0.025(9) 0.053(12) 0.000(10) 0.028(10) 0.000(8)
N12A 0.011(3) 0.025(2) 0.046(4) -0.012(3) 0.000(3) 0.002(2)
N13A 0.011(4) 0.027(3) 0.049(5) -0.014(4) -0.001(4) -0.004(3)
C11A 0.020(3) 0.055(3) 0.035(3) 0.009(3) 0.014(2) 0.011(3)
C12A 0.028(9) 0.030(10) 0.062(14) -0.019(9) 0.000(8) -0.009(7)

loop_
_atom_type_symbol
_atom_type_description
_atom_type_scat_dispersion_real
_atom_type_scat_dispersion_imag
_atom_type_scat_source
C C 0.0033 0.0016 'International Tables Vol C Tables 4.2.6.8 and 6.1.1.4'
H H 0.0000 0.0000 'International Tables Vol C Tables 4.2.6.8 and 6.1.1.4'
N N 0.0061 0.0033 'International Tables Vol C Tables 4.2.6.8 and 6.1.1.4'
O O 0.0106 0.0060 'International Tables Vol C Tables 4.2.6.8 and 6.1.1.4'
Zn Zn 0.2839 1.4301 'International Tables Vol C Tables 4.2.6.8 and 6.1.1.4'

loop_
_geom_angle_atom_site_label_1
_geom_angle_atom_site_label_2
_geom_angle_atom_site_label_3
_geom_angle
_geom_angle_site_symmetry_1
_geom_angle_site_symmetry_3
_geom_angle_publ_flag
O1 Zn1 N1 155.21(18) . . ?
O1 Zn1 N2 84.50(16) . . ?
O1 Zn1 N8 78.13(17) . . ?
O1 Zn1 N8A 78.0(3) . . ?
N2 Zn1 N1 81.06(18) . . ?
N2 Zn1 N8 140.9(5) . . ?
N2 Zn1 N8A 144.3(15) . . ?
N5 Zn1 O1 106.8(2) . . ?
N5 Zn1 N1 97.4(2) . . ?
N5 Zn1 N2 112.88(19) . . ?
N5 Zn1 N8 105.7(6) . . ?
N5 Zn1 N8A 101.9(16) . . ?
N8 Zn1 N1 100.9(3) . . ?
N8A Zn1 N1 102.7(9) . . ?
O1 Zn2 N3 83.84(17) . . ?
O1 Zn2 N4 156.87(18) . . ?
N3 Zn2 N4 82.02(17) . . ?
N11 Zn2 O1 102.45(17) . . ?
N11 Zn2 N3 104.01(19) . . ?
N11 Zn2 N4 98.69(18) . . ?
N11 Zn2 N8 108.9(6) . . ?
N11 Zn2 N8A 112.9(17) . . ?
N8 Zn2 O1 78.63(18) . . ?
N8 Zn2 N3 145.3(5) . . ?
N8 Zn2 N4 103.3(3) . . ?
N8A Zn2 O1 78.5(3) . . ?
N8A Zn2 N3 141.7(16) . . ?
N8A Zn2 N4 101.9(6) . . ?
Zn1 O1 Zn2 101.54(15) . . ?
C10 O1 Zn1 132.4(3) . . ?
C10 O1 Zn2 124.8(3) . . ?
Zn1 N1 H1 108.7 . . ?
C1 N1 Zn1 116.2(4) . . ?
C1 N1 H1 108.7 . . ?
C2 N1 Zn1 103.3(4) . . ?
C2 N1 H1 108.7 . . ?
C2 N1 C1 110.8(5) . . ?
C3 N2 Zn1 113.6(3) . . ?
C4 N2 Zn1 129.2(4) . . ?
C4 N2 C3 117.2(5) . . ?
C13 N3 Zn2 125.9(4) . . ?
C13 N3 C14 120.4(5) . . ?
C14 N3 Zn2 112.4(3) . . ?
Zn2 N4 H4 109.4 . . ?
C15 N4 Zn2 103.3(3) . . ?
C15 N4 H4 109.4 . . ?
C16 N4 Zn2 113.0(3) . . ?
C16 N4 H4 109.4 . . ?
C16 N4 C15 112.0(4) . . ?
N6 N5 Zn1 121.8(4) . . ?
N7 N6 N5 176.9(6) . . ?
N12 N11 Zn2 113.2(10) . . ?
N12A N11 Zn2 124.8(13) . . ?
N1 C1 H1A 109.5 . . ?
N1 C1 H1B 109.5 . . ?
N1 C1 H1C 109.5 . . ?
H1A C1 H1B 109.5 . . ?
H1A C1 H1C 109.5 . . ?
H1B C1 H1C 109.5 . . ?
N1 C2 H2A 109.8 . . ?
N1 C2 H2B 109.8 . . ?
N1 C2 C3 109.6(5) . . ?
H2A C2 H2B 108.2 . . ?
C3 C2 H2A 109.8 . . ?
C3 C2 H2B 109.8 . . ?
N2 C3 C2 107.9(5) . . ?
N2 C3 H3A 110.1 . . ?
N2 C3 H3B 110.1 . . ?
C2 C3 H3A 110.1 . . ?
C2 C3 H3B 110.1 . . ?
H3A C3 H3B 108.4 . . ?
N2 C4 H4A 116.7 . . ?
N2 C4 C5 126.5(5) . . ?
C5 C4 H4A 116.7 . . ?
C10 C5 C4 123.1(5) . . ?
C6 C5 C4 117.5(5) . . ?
C6 C5 C10 119.3(6) . . ?
C10 C9 C13 123.7(5) . . ?
C10 C9 C8 120.7(5) . . ?
C8 C9 C13 115.6(5) . . ?
O1 C10 C5 120.4(5) . . ?
O1 C10 C9 121.8(5) . . ?
C9 C10 C5 117.8(5) . . ?
N3 C13 C9 124.8(5) . . ?
N3 C13 H13 117.6 . . ?
C9 C13 H13 117.6 . . ?
N3 C14 H14A 110.1 . . ?
N3 C14 H14B 110.1 . . ?
N3 C14 C15 107.9(5) . . ?
H14A C14 H14B 108.4 . . ?
C15 C14 H14A 110.1 . . ?
C15 C14 H14B 110.1 . . ?
N4 C15 C14 110.3(4) . . ?
N4 C15 H15A 109.6 . . ?
N4 C15 H15B 109.6 . . ?
C14 C15 H15A 109.6 . . ?
C14 C15 H15B 109.6 . . ?
H15A C15 H15B 108.1 . . ?
N4 C16 H16A 109.5 . . ?
N4 C16 H16B 109.5 . . ?
N4 C16 H16C 109.5 . . ?
H16A C16 H16B 109.5 . . ?
H16A C16 H16C 109.5 . . ?
H16B C16 H16C 109.5 . . ?
Zn2 N8 Zn1 101.7(2) . . ?
N9 N8 Zn1 124.7(8) . . ?
N9 N8 Zn2 129.2(8) . . ?
N10 N9 N8 177.2(14) . . ?
N13 N12 N11 178.3(17) . . ?
C5 C6 H6 118.2 . . ?
C7 C6 C5 123.5(6) . . ?
C7 C6 H6 118.2 . . ?
C6 C7 C8 117.8(6) . . ?
C6 C7 C11 114.6(7) . . ?
C6 C7 C11A 131.9(9) . . ?
C8 C7 C11 127.5(7) . . ?
C8 C7 C11A 110.3(9) . . ?
C9 C8 H8 119.6 . . ?
C7 C8 C9 120.9(6) . . ?
C7 C8 H8 119.6 . . ?
C7 C11 H11A 109.3 . . ?
C7 C11 H11B 109.3 . . ?
H11A C11 H11B 107.9 . . ?
C12 C11 C7 111.7(8) . . ?
C12 C11 H11A 109.3 . . ?
C12 C11 H11B 109.3 . . ?
C11 C12 H12A 109.5 . . ?
C11 C12 H12B 109.5 . . ?
C11 C12 H12C 109.5 . . ?
H12A C12 H12B 109.5 . . ?
H12A C12 H12C 109.5 . . ?
H12B C12 H12C 109.5 . . ?
Zn2 N8A Zn1 101.8(4) . . ?
N9A N8A Zn1 125(3) . . ?
N9A N8A Zn2 124(3) . . ?
N10A N9A N8A 176(4) . . ?
N13A N12A N11 175(2) . . ?
C7 C11A H11C 107.1 . . ?
C7 C11A H11D 107.1 . . ?
H11C C11A H11D 106.8 . . ?
C12A C11A C7 120.8(11) . . ?
C12A C11A H11C 107.1 . . ?
C12A C11A H11D 107.1 . . ?
C11A C12A H12D 109.5 . . ?
C11A C12A H12E 109.5 . . ?
C11A C12A H12F 109.5 . . ?
H12D C12A H12E 109.5 . . ?
H12D C12A H12F 109.5 . . ?
H12E C12A H12F 109.5 . . ?

loop_
_geom_bond_atom_site_label_1
_geom_bond_atom_site_label_2
_geom_bond_distance
_geom_bond_site_symmetry_2
_geom_bond_publ_flag
Zn1 O1 2.063(4) . ?
Zn1 N1 2.136(5) . ?
Zn1 N2 2.064(4) . ?
Zn1 N5 1.999(5) . ?
Zn1 N8 2.085(5) . ?
Zn1 N8A 2.084(9) . ?
Zn2 O1 2.076(4) . ?
Zn2 N3 2.076(5) . ?
Zn2 N4 2.138(4) . ?
Zn2 N11 2.023(5) . ?
Zn2 N8 2.050(5) . ?
Zn2 N8A 2.048(9) . ?
O1 C10 1.313(6) . ?
N1 H1 1.0000 . ?
N1 C1 1.483(7) . ?
N1 C2 1.473(8) . ?
N2 C3 1.477(7) . ?
N2 C4 1.279(7) . ?
N3 C13 1.273(7) . ?
N3 C14 1.462(7) . ?
N4 H4 1.0000 . ?
N4 C15 1.478(7) . ?
N4 C16 1.463(8) . ?
N5 N6 1.182(6) . ?
N6 N7 1.164(6) . ?
N11 N12 1.199(7) . ?
N11 N12A 1.182(8) . ?
C1 H1A 0.9800 . ?
C1 H1B 0.9800 . ?
C1 H1C 0.9800 . ?
C2 H2A 0.9900 . ?
C2 H2B 0.9900 . ?
C2 C3 1.529(8) . ?
C3 H3A 0.9900 . ?
C3 H3B 0.9900 . ?
C4 H4A 0.9500 . ?
C4 C5 1.448(8) . ?
C5 C10 1.438(8) . ?
C5 C6 1.388(8) . ?
C9 C10 1.400(8) . ?
C9 C13 1.467(8) . ?
C9 C8 1.418(8) . ?
C13 H13 0.9500 . ?
C14 H14A 0.9900 . ?
C14 H14B 0.9900 . ?
C14 C15 1.518(8) . ?
C15 H15A 0.9900 . ?
C15 H15B 0.9900 . ?
C16 H16A 0.9800 . ?
C16 H16B 0.9800 . ?
C16 H16C 0.9800 . ?
N8 N9 1.197(6) . ?
N9 N10 1.153(7) . ?
N12 N13 1.170(8) . ?
C6 H6 0.9500 . ?
C6 C7 1.371(9) . ?
C7 C8 1.402(9) . ?
C7 C11 1.547(9) . ?
C7 C11A 1.535(11) . ?
C8 H8 0.9500 . ?
C11 H11A 0.9900 . ?
C11 H11B 0.9900 . ?
C11 C12 1.425(13) . ?
C12 H12A 0.9800 . ?
C12 H12B 0.9800 . ?
C12 H12C 0.9800 . ?
N8A N9A 1.192(9) . ?
N9A N10A 1.157(9) . ?
N12A N13A 1.157(8) . ?
C11A H11C 0.9900 . ?
C11A H11D 0.9900 . ?
C11A C12A 1.393(13) . ?
C12A H12D 0.9800 . ?
C12A H12E 0.9800 . ?
C12A H12F 0.9800 . ?

loop_
_geom_torsion_atom_site_label_1
_geom_torsion_atom_site_label_2
_geom_torsion_atom_site_label_3
_geom_torsion_atom_site_label_4
_geom_torsion
_geom_torsion_site_symmetry_1
_geom_torsion_site_symmetry_2
_geom_torsion_site_symmetry_3
_geom_torsion_site_symmetry_4
_geom_torsion_publ_flag
Zn1 O1 C10 C5 -18.7(6) . . . . ?
Zn1 O1 C10 C9 161.5(3) . . . . ?
Zn1 N1 C2 C3 52.5(6) . . . . ?
Zn1 N2 C3 C2 18.9(6) . . . . ?
Zn1 N2 C4 C5 2.6(9) . . . . ?
Zn2 O1 C10 C5 145.9(3) . . . . ?
Zn2 O1 C10 C9 -33.9(5) . . . . ?
Zn2 N3 C13 C9 13.7(8) . . . . ?
Zn2 N3 C14 C15 26.7(5) . . . . ?
Zn2 N4 C15 C14 49.7(5) . . . . ?
N1 C2 C3 N2 -48.6(7) . . . . ?
N2 C4 C5 C10 9.1(8) . . . . ?
N2 C4 C5 C6 -172.5(5) . . . . ?
N3 C14 C15 N4 -52.3(6) . . . . ?
C1 N1 C2 C3 177.6(5) . . . . ?
C3 N2 C4 C5 -177.9(5) . . . . ?
C4 N2 C3 C2 -160.6(6) . . . . ?
C4 C5 C10 O1 -1.1(5) . . . . ?
C4 C5 C10 C9 178.7(5) . . . . ?
C4 C5 C6 C7 -179.1(5) . . . . ?
C5 C6 C7 C8 0.2(7) . . . . ?
C5 C6 C7 C11 -179.4(4) . . . . ?
C5 C6 C7 C11A 179.5(4) . . . . ?
C10 C5 C6 C7 -0.6(5) . . . . ?
C10 C9 C13 N3 10.7(8) . . . . ?
C10 C9 C8 C7 -0.9(5) . . . . ?
C13 N3 C14 C15 -141.3(5) . . . . ?
C13 C9 C10 O1 0.1(5) . . . . ?
C13 C9 C10 C5 -179.7(5) . . . . ?
C13 C9 C8 C7 179.3(5) . . . . ?
C14 N3 C13 C9 179.9(5) . . . . ?
C16 N4 C15 C14 171.6(4) . . . . ?
C6 C5 C10 O1 -179.5(4) . . . . ?
C6 C5 C10 C9 0.2(2) . . . . ?
C6 C7 C8 C9 0.6(6) . . . . ?
C6 C7 C11 C12 164.6(7) . . . . ?
C6 C7 C11A C12A 66.8(18) . . . . ?
C8 C9 C10 O1 -179.8(4) . . . . ?
C8 C9 C10 C5 0.5(2) . . . . ?
C8 C9 C13 N3 -169.4(5) . . . . ?
C8 C7 C11 C12 -14.9(10) . . . . ?
C8 C7 C11A C12A -113.8(17) . . . . ?
C11 C7 C8 C9 -180.0(4) . . . . ?
C11A C7 C8 C9 -178.9(4) . . . . ?
